data_1539352
loop_
_publ_author_name
'Thumm, I.'
'Treiber, U.'
'Kemmler-Sack, S.'

_publ_section_title
;
 Zur Struktur von Ba3 Sm Ru2 O9, Ba3 Sm Ir Ru O9 und Ba2 In Ir O6
;
_journal_name_full 'Zeitschrift fuer Anorganische und Allgemeine Chemie'
_journal_page_first 161
_journal_page_last 166
_journal_volume 477
_journal_year 1981
_chemical_formula_sum 'Ba3 O9 Ru2 Sm'
_chemical_name_systematic 'Ba3 Sm Ru2 O9'
_space_group_IT_number 194
_symmetry_space_group_name_Hall '-P 6c 2c'
_symmetry_space_group_name_H-M 'P 63/m m c'
_cell_angle_alpha 90
_cell_angle_beta 90
_cell_angle_gamma 120
_cell_formula_units_Z 2
_cell_length_a 5.922
_cell_length_b 5.922
_cell_length_c 14.67
_cell_volume 445.551
_citation_journal_id_ASTM ZAACAB
_cod_data_source_file Thumm_ZAACAB_1981_1389.cif
_cod_data_source_block Ba3O9Ru2Sm1
_cod_original_cell_volume 445.5511
_cod_original_formula_sum 'Ba3 O9 Ru2 Sm1'
_cod_database_code 1539352

loop_
_symmetry_equiv_pos_as_xyz
x,y,z
x-y,x,z+1/2
-y,x-y,z
-x,-y,z+1/2
-x+y,-x,z
y,-x+y,z+1/2
-y,-x,-z+1/2
x-y,-y,-z
x,x-y,-z+1/2
y,x,-z
-x+y,y,-z+1/2
-x,-x+y,-z
-x,-y,-z
-x+y,-x,-z-1/2
y,-x+y,-z
x,y,-z-1/2
x-y,x,-z
-y,x-y,-z-1/2
y,x,z-1/2
-x+y,y,z
-x,-x+y,z-1/2
-y,-x,z
x-y,-y,z-1/2
x,x-y,z

loop_
_atom_site_label
_atom_site_type_symbol
_atom_site_fract_x
_atom_site_fract_y
_atom_site_fract_z
_atom_site_occupancy
_atom_site_U_iso_or_equiv
O1 O-2 0.5 0 0.25 1 0.0
Ru1 Ru+4 0.3333 0.6667 0.162 1 0.0
O2 O-2 0.1667 -0.1667 0.4167 1 0.0
Ba1 Ba+2 0 0 0.25 1 0.0
Sm1 Sm+3 0 0 0 1 0.0
Ba2 Ba+2 0.3333 0.6667 0.901 1 0.0
